data_4349529
loop_
_publ_author_name
'Safin, Damir A.'
'Babashkina, Maria G.'
'Mitoraj, Mariusz P.'
'Kubisiak, Piotr'
'Robeyns, Koen'
'Bolte, Michael'
'Garcia, Yann'

_publ_section_title
;
 An intermolecular pyrene excimer in the pyrene-labeled
 N-thiophosphorylated thiourea and its nickel(ii) complex
;
_journal_issue 11
_journal_name_full 'Inorganic Chemistry Frontiers'
_journal_page_first 1419
_journal_paper_doi 10.1039/C6QI00298F
_journal_volume 3
_journal_year 2016
_chemical_formula_moiety 'C23 H25 N2 O2 P S2'
_chemical_formula_sum 'C23 H25 N2 O2 P S2'
_chemical_formula_weight 456.54
_space_group_IT_number 2
_space_group_name_Hall '-P 1'
_space_group_name_H-M_alt 'P -1'
_symmetry_cell_setting triclinic
_symmetry_space_group_name_Hall '-P 1'
_symmetry_space_group_name_H-M 'P -1'
_atom_sites_solution_hydrogens geom
_atom_sites_solution_primary direct
_atom_sites_solution_secondary difmap
_audit_creation_method SHELXL-97
_audit_update_record
;
2016-02-12 deposited with the CCDC.
2016-09-10 downloaded from the CCDC.
;
_cell_angle_alpha 104.961(15)
_cell_angle_beta 90.250(16)
_cell_angle_gamma 103.255(15)
_cell_formula_units_Z 2
_cell_length_a 10.244(2)
_cell_length_b 10.4376(19)
_cell_length_c 11.148(2)
_cell_measurement_reflns_used 6472
_cell_measurement_temperature 173(2)
_cell_measurement_theta_max 25.9
_cell_measurement_theta_min 3.3
_cell_volume 1118.3(4)
_computing_cell_refinement 'X-Area (Stoe & Cie, 2001)'
_computing_data_collection 'X-Area (Stoe & Cie, 2001)'
_computing_data_reduction 'X-Area (Stoe & Cie, 2001)'
_computing_molecular_graphics 'XP in SHELXTL-Plus (Sheldrick, 2008)'
_computing_publication_material SHELXL97
_computing_structure_refinement 'SHELXL97 (Sheldrick, 2008) '
_computing_structure_solution 'SHELXS97 (Sheldrick, 2008) '
_diffrn_ambient_temperature 173(2)
_diffrn_measured_fraction_theta_full 0.993
_diffrn_measured_fraction_theta_max 0.993
_diffrn_measurement_device_type 'STOE IPDS II two-circle-diffractometer'
_diffrn_measurement_method \w
_diffrn_radiation_monochromator 'Genix 3D multilayer optics'
_diffrn_radiation_source 'Genix 3D I\mS microfocus X-ray source'
_diffrn_radiation_type MoK\a
_diffrn_radiation_wavelength 0.71073
_diffrn_reflns_av_R_equivalents 0.0795
_diffrn_reflns_av_sigmaI/netI 0.1161
_diffrn_reflns_limit_h_max 12
_diffrn_reflns_limit_h_min -12
_diffrn_reflns_limit_k_max 12
_diffrn_reflns_limit_k_min -12
_diffrn_reflns_limit_l_max 13
_diffrn_reflns_limit_l_min -11
_diffrn_reflns_number 10227
_diffrn_reflns_theta_full 25.00
_diffrn_reflns_theta_max 25.02
_diffrn_reflns_theta_min 3.25
_diffrn_standards_number 0
_exptl_absorpt_coefficient_mu 0.332
_exptl_absorpt_correction_T_max 0.9305
_exptl_absorpt_correction_T_min 0.9156
_exptl_absorpt_correction_type multi-scan
_exptl_absorpt_process_details 'X-Area (Stoe & Cie, 2001)'
_exptl_crystal_colour 'light brown'
_exptl_crystal_density_diffrn 1.356
_exptl_crystal_density_method 'not measured'
_exptl_crystal_description block
_exptl_crystal_F_000 480
_exptl_crystal_size_max 0.27
_exptl_crystal_size_mid 0.25
_exptl_crystal_size_min 0.22
_refine_diff_density_max 0.417
_refine_diff_density_min -0.216
_refine_diff_density_rms 0.068
_refine_ls_extinction_method none
_refine_ls_goodness_of_fit_ref 0.924
_refine_ls_hydrogen_treatment mixed
_refine_ls_matrix_type full
_refine_ls_number_parameters 279
_refine_ls_number_reflns 3924
_refine_ls_number_restraints 0
_refine_ls_restrained_S_all 0.924
_refine_ls_R_factor_all 0.1057
_refine_ls_R_factor_gt 0.0573
_refine_ls_shift/su_max 0.000
_refine_ls_shift/su_mean 0.000
_refine_ls_structure_factor_coef Fsqd
_refine_ls_weighting_details 'calc w=1/[\s^2^(Fo^2^)+(0.0439P)^2^+0.0000P] where P=(Fo^2^+2Fc^2^)/3'
_refine_ls_weighting_scheme calc
_refine_ls_wR_factor_gt 0.1091
_refine_ls_wR_factor_ref 0.1223
_reflns_number_gt 2445
_reflns_number_total 3924
_reflns_threshold_expression I>2\s(I)
_cod_data_source_file c6qi00298f2.cif
_cod_data_source_block HL
_cod_depositor_comments
;
The following automatic conversions were performed:

data item '_symmetry_cell_setting' value 'Triclinic' was changed to
'triclinic' in accordance with the
/home/saulius/struct/COD-crude-data/automatic-downloads/DataCite-retrospective/RSC/depositions/lib/dictionaries/cif_core.dic
dictionary named 'cif_core.dic' version 2.4.2 last updated on
2011-04-26.

Automatic conversion script
Id: cif_fix_values 6909 2019-04-08 15:41:33Z antanas 
;
_cod_original_sg_symbol_H-M P-1
_cod_database_code 4349529

loop_
_symmetry_equiv_pos_as_xyz
'x, y, z'
'-x, -y, -z'

loop_
_atom_site_label
_atom_site_type_symbol
_atom_site_fract_x
_atom_site_fract_y
_atom_site_fract_z
_atom_site_U_iso_or_equiv
_atom_site_adp_type
_atom_site_occupancy
_atom_site_symmetry_multiplicity
_atom_site_calc_flag
_atom_site_refinement_flags
P1 P 0.24790(9) 0.80229(10) 0.11848(10) 0.0257(3) Uani 1 1 d .
S1 S 0.09819(9) 0.38662(9) 0.08861(10) 0.0303(3) Uani 1 1 d .
S2 S 0.43983(9) 0.86929(11) 0.14026(11) 0.0376(3) Uani 1 1 d .
N1 N 0.3298(3) 0.5593(4) 0.1732(4) 0.0318(8) Uani 1 1 d .
H1 H 0.377(4) 0.623(5) 0.175(4) 0.032(13) Uiso 1 1 d .
N2 N 0.1927(3) 0.6350(3) 0.0579(3) 0.0265(8) Uani 1 1 d .
H2 H 0.128(5) 0.625(5) 0.030(5) 0.047(16) Uiso 1 1 d .
O1 O 0.1734(2) 0.8613(3) 0.0312(3) 0.0305(7) Uani 1 1 d .
O2 O 0.1693(3) 0.8199(3) 0.2398(3) 0.0342(7) Uani 1 1 d .
C1 C 0.2132(3) 0.5329(4) 0.1089(4) 0.0254(8) Uani 1 1 d .
C2 C 0.3685(3) 0.4703(4) 0.2378(4) 0.0287(9) Uani 1 1 d .
C3 C 0.3171(3) 0.4623(4) 0.3525(4) 0.0268(9) Uani 1 1 d .
C4 C 0.2229(4) 0.5368(4) 0.4101(4) 0.0339(10) Uani 1 1 d .
H4 H 0.1930 0.5959 0.3699 0.041 Uiso 1 1 calc R
C5 C 0.1762(4) 0.5250(4) 0.5197(4) 0.0381(10) Uani 1 1 d .
H5 H 0.1143 0.5768 0.5557 0.046 Uiso 1 1 calc R
C6 C 0.2160(4) 0.4370(4) 0.5843(4) 0.0351(10) Uani 1 1 d .
C7 C 0.1645(4) 0.4195(5) 0.6965(4) 0.0434(11) Uani 1 1 d .
H7 H 0.0986 0.4659 0.7322 0.052 Uiso 1 1 calc R
C8 C 0.2095(5) 0.3347(5) 0.7553(4) 0.0529(13) Uani 1 1 d .
H8 H 0.1742 0.3241 0.8318 0.063 Uiso 1 1 calc R
C9 C 0.3034(4) 0.2658(5) 0.7059(4) 0.0451(12) Uani 1 1 d .
H9 H 0.3330 0.2088 0.7487 0.054 Uiso 1 1 calc R
C10 C 0.3563(4) 0.2779(4) 0.5939(4) 0.0334(10) Uani 1 1 d .
C11 C 0.4534(4) 0.2060(4) 0.5381(4) 0.0369(10) Uani 1 1 d .
H11 H 0.4852 0.1493 0.5799 0.044 Uiso 1 1 calc R
C12 C 0.5007(4) 0.2167(4) 0.4275(4) 0.0331(10) Uani 1 1 d .
H12 H 0.5649 0.1672 0.3929 0.040 Uiso 1 1 calc R
C13 C 0.4564(3) 0.3013(4) 0.3612(4) 0.0275(9) Uani 1 1 d .
C14 C 0.5017(4) 0.3125(4) 0.2464(4) 0.0333(9) Uani 1 1 d .
H14 H 0.5637 0.2615 0.2093 0.040 Uiso 1 1 calc R
C15 C 0.4588(4) 0.3960(4) 0.1849(4) 0.0313(9) Uani 1 1 d .
H15 H 0.4913 0.4023 0.1065 0.038 Uiso 1 1 calc R
C16 C 0.3113(4) 0.3641(4) 0.5317(4) 0.0311(9) Uani 1 1 d .
C17 C 0.3622(3) 0.3759(4) 0.4146(4) 0.0279(9) Uani 1 1 d .
C18 C 0.2361(4) 0.9308(4) -0.0615(4) 0.0321(9) Uani 1 1 d .
H18 H 0.3354 0.9400 -0.0555 0.039 Uiso 1 1 calc R
C19 C 0.1787(5) 0.8426(5) -0.1876(5) 0.0488(12) Uani 1 1 d .
H19A H 0.2023 0.7542 -0.2021 0.073 Uiso 1 1 calc R
H19B H 0.2156 0.8875 -0.2513 0.073 Uiso 1 1 calc R
H19C H 0.0807 0.8283 -0.1918 0.073 Uiso 1 1 calc R
C20 C 0.2083(5) 1.0692(5) -0.0285(6) 0.0553(14) Uani 1 1 d .
H20A H 0.2494 1.1201 0.0547 0.083 Uiso 1 1 calc R
H20B H 0.1109 1.0605 -0.0294 0.083 Uiso 1 1 calc R
H20C H 0.2462 1.1182 -0.0893 0.083 Uiso 1 1 calc R
C21 C 0.1935(4) 0.9476(4) 0.3395(4) 0.0409(10) Uani 1 1 d .
H21 H 0.2888 0.9997 0.3413 0.049 Uiso 1 1 calc R
C22 C 0.1708(6) 0.9052(5) 0.4572(5) 0.0564(13) Uani 1 1 d .
H22A H 0.2348 0.8515 0.4679 0.085 Uiso 1 1 calc R
H22B H 0.0789 0.8498 0.4533 0.085 Uiso 1 1 calc R
H22C H 0.1838 0.9866 0.5278 0.085 Uiso 1 1 calc R
C23 C 0.1004(6) 1.0316(5) 0.3152(6) 0.0623(15) Uani 1 1 d .
H23A H 0.1205 1.0562 0.2371 0.093 Uiso 1 1 calc R
H23B H 0.1128 1.1149 0.3837 0.093 Uiso 1 1 calc R
H23C H 0.0072 0.9786 0.3091 0.093 Uiso 1 1 calc R

loop_
_atom_site_aniso_label
_atom_site_aniso_U_11
_atom_site_aniso_U_22
_atom_site_aniso_U_33
_atom_site_aniso_U_23
_atom_site_aniso_U_13
_atom_site_aniso_U_12
P1 0.0276(5) 0.0228(5) 0.0271(6) 0.0093(5) 0.0009(4) 0.0034(4)
S1 0.0315(5) 0.0241(5) 0.0351(6) 0.0113(5) -0.0059(4) 0.0030(4)
S2 0.0248(5) 0.0379(6) 0.0511(7) 0.0200(6) -0.0020(5) 0.0003(4)
N1 0.0270(17) 0.0283(19) 0.041(2) 0.0158(18) -0.0030(15) 0.0011(15)
N2 0.0267(18) 0.0275(18) 0.0271(19) 0.0101(16) -0.0029(15) 0.0070(14)
O1 0.0280(13) 0.0300(15) 0.0377(17) 0.0171(14) 0.0025(12) 0.0059(11)
O2 0.0351(14) 0.0312(16) 0.0312(17) 0.0053(14) 0.0014(12) 0.0014(11)
C1 0.0287(19) 0.030(2) 0.020(2) 0.0070(18) 0.0008(16) 0.0109(15)
C2 0.0262(19) 0.023(2) 0.036(2) 0.0071(19) -0.0041(17) 0.0038(15)
C3 0.0229(17) 0.027(2) 0.028(2) 0.0048(19) -0.0012(16) 0.0044(15)
C4 0.031(2) 0.031(2) 0.037(3) 0.003(2) -0.0029(18) 0.0075(17)
C5 0.029(2) 0.038(2) 0.042(3) -0.001(2) -0.0013(19) 0.0096(17)
C6 0.030(2) 0.036(2) 0.033(2) 0.002(2) 0.0014(18) 0.0026(17)
C7 0.036(2) 0.051(3) 0.034(3) 0.003(2) 0.012(2) 0.0022(19)
C8 0.054(3) 0.072(4) 0.024(3) 0.014(3) 0.005(2) -0.002(3)
C9 0.045(3) 0.056(3) 0.034(3) 0.017(2) 0.002(2) 0.005(2)
C10 0.0285(19) 0.040(2) 0.025(2) 0.010(2) -0.0045(17) -0.0048(17)
C11 0.036(2) 0.037(2) 0.041(3) 0.016(2) -0.006(2) 0.0077(18)
C12 0.032(2) 0.034(2) 0.035(3) 0.012(2) -0.0033(18) 0.0084(16)
C13 0.0219(17) 0.027(2) 0.032(2) 0.0088(19) -0.0036(16) 0.0026(15)
C14 0.033(2) 0.039(2) 0.033(2) 0.011(2) 0.0013(18) 0.0163(17)
C15 0.034(2) 0.036(2) 0.024(2) 0.011(2) 0.0035(17) 0.0082(17)
C16 0.0258(18) 0.031(2) 0.030(2) 0.006(2) -0.0039(17) -0.0040(16)
C17 0.0233(18) 0.030(2) 0.025(2) 0.0057(19) -0.0044(16) -0.0013(15)
C18 0.035(2) 0.030(2) 0.039(3) 0.023(2) 0.0090(18) 0.0068(16)
C19 0.049(3) 0.059(3) 0.044(3) 0.020(3) 0.009(2) 0.018(2)
C20 0.069(3) 0.037(3) 0.071(4) 0.033(3) 0.021(3) 0.014(2)
C21 0.043(2) 0.033(2) 0.038(3) -0.003(2) 0.003(2) 0.0078(18)
C22 0.081(4) 0.053(3) 0.031(3) 0.003(3) 0.005(3) 0.018(3)
C23 0.073(4) 0.053(3) 0.065(4) 0.010(3) 0.011(3) 0.030(3)

loop_
_atom_type_symbol
_atom_type_description
_atom_type_scat_dispersion_real
_atom_type_scat_dispersion_imag
_atom_type_scat_source
C C 0.0033 0.0016 'International Tables Vol C Tables 4.2.6.8 and 6.1.1.4'
H H 0.0000 0.0000 'International Tables Vol C Tables 4.2.6.8 and 6.1.1.4'
N N 0.0061 0.0033 'International Tables Vol C Tables 4.2.6.8 and 6.1.1.4'
O O 0.0106 0.0060 'International Tables Vol C Tables 4.2.6.8 and 6.1.1.4'
P P 0.1023 0.0942 'International Tables Vol C Tables 4.2.6.8 and 6.1.1.4'
S S 0.1246 0.1234 'International Tables Vol C Tables 4.2.6.8 and 6.1.1.4'

loop_
_geom_angle_atom_site_label_1
_geom_angle_atom_site_label_2
_geom_angle_atom_site_label_3
_geom_angle
O1 P1 O2 104.46(15)
O1 P1 N2 102.23(16)
O2 P1 N2 99.63(16)
O1 P1 S2 116.05(11)
O2 P1 S2 116.54(12)
N2 P1 S2 115.64(14)
C1 N1 C2 124.7(3)
C1 N1 H1 117(3)
C2 N1 H1 118(3)
C1 N2 P1 126.8(3)
C1 N2 H2 116(4)
P1 N2 H2 106(4)
C18 O1 P1 125.7(2)
C21 O2 P1 123.5(2)
N1 C1 N2 115.7(3)
N1 C1 S1 122.8(3)
N2 C1 S1 121.5(3)
C15 C2 C3 121.7(3)
C15 C2 N1 118.1(4)
C3 C2 N1 120.2(4)
C2 C3 C17 117.9(4)
C2 C3 C4 123.4(3)
C17 C3 C4 118.7(4)
C5 C4 C3 121.1(4)
C5 C4 H4 119.4
C3 C4 H4 119.4
C4 C5 C6 122.3(4)
C4 C5 H5 118.9
C6 C5 H5 118.9
C7 C6 C16 118.7(4)
C7 C6 C5 123.1(4)
C16 C6 C5 118.2(4)
C8 C7 C6 120.0(5)
C8 C7 H7 120.0
C6 C7 H7 120.0
C9 C8 C7 121.4(4)
C9 C8 H8 119.3
C7 C8 H8 119.3
C8 C9 C10 120.9(4)
C8 C9 H9 119.5
C10 C9 H9 119.5
C9 C10 C16 118.6(4)
C9 C10 C11 122.6(4)
C16 C10 C11 118.7(4)
C12 C11 C10 121.6(4)
C12 C11 H11 119.2
C10 C11 H11 119.2
C11 C12 C13 121.3(4)
C11 C12 H12 119.3
C13 C12 H12 119.3
C14 C13 C17 118.8(3)
C14 C13 C12 122.5(4)
C17 C13 C12 118.7(4)
C15 C14 C13 121.5(4)
C15 C14 H14 119.2
C13 C14 H14 119.2
C14 C15 C2 119.8(4)
C14 C15 H15 120.1
C2 C15 H15 120.1
C6 C16 C10 120.3(4)
C6 C16 C17 120.1(4)
C10 C16 C17 119.7(4)
C13 C17 C3 120.4(4)
C13 C17 C16 120.0(3)
C3 C17 C16 119.6(4)
O1 C18 C20 106.8(3)
O1 C18 C19 107.3(3)
C20 C18 C19 114.7(4)
O1 C18 H18 109.3
C20 C18 H18 109.3
C19 C18 H18 109.3
C18 C19 H19A 109.5
C18 C19 H19B 109.5
H19A C19 H19B 109.5
C18 C19 H19C 109.5
H19A C19 H19C 109.5
H19B C19 H19C 109.5
C18 C20 H20A 109.5
C18 C20 H20B 109.5
H20A C20 H20B 109.5
C18 C20 H20C 109.5
H20A C20 H20C 109.5
H20B C20 H20C 109.5
O2 C21 C22 105.5(3)
O2 C21 C23 109.0(4)
C22 C21 C23 113.5(4)
O2 C21 H21 109.6
C22 C21 H21 109.6
C23 C21 H21 109.6
C21 C22 H22A 109.5
C21 C22 H22B 109.5
H22A C22 H22B 109.5
C21 C22 H22C 109.5
H22A C22 H22C 109.5
H22B C22 H22C 109.5
C21 C23 H23A 109.5
C21 C23 H23B 109.5
H23A C23 H23B 109.5
C21 C23 H23C 109.5
H23A C23 H23C 109.5
H23B C23 H23C 109.5

loop_
_geom_bond_atom_site_label_1
_geom_bond_atom_site_label_2
_geom_bond_distance
P1 O1 1.558(2)
P1 O2 1.568(3)
P1 N2 1.661(3)
P1 S2 1.9213(13)
S1 C1 1.663(4)
N1 C1 1.325(5)
N1 C2 1.432(5)
N1 H1 0.72(4)
N2 C1 1.385(5)
N2 H2 0.71(5)
O1 C18 1.478(4)
O2 C21 1.468(5)
C2 C15 1.380(6)
C2 C3 1.400(6)
C3 C17 1.419(5)
C3 C4 1.428(6)
C4 C5 1.340(6)
C4 H4 0.9500
C5 C6 1.427(6)
C5 H5 0.9500
C6 C7 1.398(6)
C6 C16 1.411(6)
C7 C8 1.382(7)
C7 H7 0.9500
C8 C9 1.365(7)
C8 H8 0.9500
C9 C10 1.387(6)
C9 H9 0.9500
C10 C16 1.418(6)
C10 C11 1.430(6)
C11 C12 1.348(6)
C11 H11 0.9500
C12 C13 1.432(5)
C12 H12 0.9500
C13 C14 1.388(6)
C13 C17 1.415(6)
C14 C15 1.380(5)
C14 H14 0.9500
C15 H15 0.9500
C16 C17 1.431(6)
C18 C20 1.490(6)
C18 C19 1.499(6)
C18 H18 1.0000
C19 H19A 0.9800
C19 H19B 0.9800
C19 H19C 0.9800
C20 H20A 0.9800
C20 H20B 0.9800
C20 H20C 0.9800
C21 C22 1.492(6)
C21 C23 1.502(6)
C21 H21 1.0000
C22 H22A 0.9800
C22 H22B 0.9800
C22 H22C 0.9800
C23 H23A 0.9800
C23 H23B 0.9800
C23 H23C 0.9800

loop_
_geom_hbond_atom_site_label_D
_geom_hbond_atom_site_label_H
_geom_hbond_atom_site_label_A
_geom_hbond_distance_DH
_geom_hbond_distance_HA
_geom_hbond_distance_DA
_geom_hbond_angle_DHA
_geom_hbond_site_symmetry_A
N1 H1 S2 0.72(4) 2.64(4) 3.289(4) 152(4) .
N2 H2 S1 0.71(5) 2.62(5) 3.325(4) 172(5) 2_565

loop_
_geom_torsion_atom_site_label_1
_geom_torsion_atom_site_label_2
_geom_torsion_atom_site_label_3
_geom_torsion_atom_site_label_4
_geom_torsion
O1 P1 N2 C1 -170.9(3)
O2 P1 N2 C1 -63.6(4)
S2 P1 N2 C1 62.1(4)
O2 P1 O1 C18 148.1(3)
N2 P1 O1 C18 -108.5(3)
S2 P1 O1 C18 18.3(3)
O1 P1 O2 C21 -83.0(3)
N2 P1 O2 C21 171.6(3)
S2 P1 O2 C21 46.5(3)
C2 N1 C1 N2 177.1(4)
C2 N1 C1 S1 -3.5(6)
P1 N2 C1 N1 -33.8(5)
P1 N2 C1 S1 146.8(3)
C1 N1 C2 C15 103.9(5)
C1 N1 C2 C3 -77.3(5)
C15 C2 C3 C17 0.8(5)
N1 C2 C3 C17 -178.0(3)
C15 C2 C3 C4 -179.6(4)
N1 C2 C3 C4 1.6(6)
C2 C3 C4 C5 179.6(4)
C17 C3 C4 C5 -0.8(6)
C3 C4 C5 C6 -0.7(6)
C4 C5 C6 C7 -177.6(4)
C4 C5 C6 C16 2.1(6)
C16 C6 C7 C8 1.6(6)
C5 C6 C7 C8 -178.8(4)
C6 C7 C8 C9 -0.5(7)
C7 C8 C9 C10 -0.5(7)
C8 C9 C10 C16 0.3(6)
C8 C9 C10 C11 -179.0(4)
C9 C10 C11 C12 178.3(4)
C16 C10 C11 C12 -1.1(6)
C10 C11 C12 C13 0.3(6)
C11 C12 C13 C14 -178.9(4)
C11 C12 C13 C17 0.8(6)
C17 C13 C14 C15 1.1(6)
C12 C13 C14 C15 -179.2(4)
C13 C14 C15 C2 -0.2(6)
C3 C2 C15 C14 -0.8(6)
N1 C2 C15 C14 177.9(4)
C7 C6 C16 C10 -1.8(6)
C5 C6 C16 C10 178.5(3)
C7 C6 C16 C17 177.7(4)
C5 C6 C16 C17 -2.0(6)
C9 C10 C16 C6 0.9(6)
C11 C10 C16 C6 -179.7(4)
C9 C10 C16 C17 -178.6(4)
C11 C10 C16 C17 0.8(5)
C14 C13 C17 C3 -1.1(5)
C12 C13 C17 C3 179.2(3)
C14 C13 C17 C16 178.6(3)
C12 C13 C17 C16 -1.1(5)
C2 C3 C17 C13 0.2(5)
C4 C3 C17 C13 -179.4(3)
C2 C3 C17 C16 -179.5(3)
C4 C3 C17 C16 0.8(5)
C6 C16 C17 C13 -179.2(3)
C10 C16 C17 C13 0.3(5)
C6 C16 C17 C3 0.6(5)
C10 C16 C17 C3 -179.9(3)
P1 O1 C18 C20 -122.0(3)
P1 O1 C18 C19 114.5(3)
P1 O2 C21 C22 -146.1(3)
P1 O2 C21 C23 91.6(4)
